data_7710650
loop_
_publ_author_name
'Uhlmann, Cedric'
'Feuerstein, Thomas J.'
'Seifert, Tim P.'
'Jung, Andr\'e P.'
'Gamer, Michael T.'
'K\"oppe, Ralf'
'Lebedkin, Sergei'
'Kappes, Manfred M.'
'Roesky, Peter W.'

_publ_section_title
;
 Luminescent early-late-hetero-tetranuclear group IV -- Au(i) bisamidinate
 complexes
;
_journal_name_full 'Dalton Transactions'
_journal_paper_doi 10.1039/D2DT00458E
_journal_year 2022
_chemical_formula_moiety 'C74 H88 Au2 Cl2 N4 Zr2, C7 H8, 0.5(C5 H12)'
_chemical_formula_sum 'C83.5 H102 Au2 Cl2 N4 Zr2'
_chemical_formula_weight 1808.96
_space_group_crystal_system triclinic
_space_group_IT_number 2
_space_group_name_Hall '-P 1'
_space_group_name_H-M_alt 'P -1'
_atom_sites_solution_hydrogens geom
_audit_creation_date 2021-11-11
_audit_creation_method
;
Olex2 1.5
(compiled 2021.10.07 svn.r9718050b for OlexSys, GUI svn.r6410)
;
_audit_update_record
;
2022-02-14 deposited with the CCDC.	2022-07-01 downloaded from the CCDC.
;
_cell_angle_alpha 85.570(3)
_cell_angle_beta 73.580(3)
_cell_angle_gamma 78.177(3)
_cell_formula_units_Z 1
_cell_length_a 10.2511(4)
_cell_length_b 14.1743(6)
_cell_length_c 14.8080(5)
_cell_measurement_reflns_used 13911
_cell_measurement_temperature 150
_cell_measurement_theta_max 29.52
_cell_measurement_theta_min 2.03
_cell_volume 2019.67(14)
_computing_cell_refinement
;
X-Area Recipe 1.34.0.0 (STOE, 2019)
;
_computing_data_collection
;
X-Area WinXpose 2.0.22.0 (STOE, 2016)
;
_computing_data_reduction
;
X-Area Integrate 1.78.0.0 (STOE, 2020)
X-Area LANA 1.78.0.0 (STOE, 2020)
;
_computing_molecular_graphics 'Olex2 1.5-alpha (Dolomanov et al., 2009)'
_computing_publication_material
;
STOE & Cie GmbH, X-Area, software package for collecting single-crystal or
multi-domain crystal data on STOE area-detector diffractometers, for image 
processing, for the correction and scaling of reflection intensities and 
for outlier rejection, version 1.84, Darmstadt 2018
MS Word (Microsoft)
Olex2 1.5-alpha (Dolomanov et al., 2009)
;
_computing_structure_refinement 'SHELXL-2018/3 (Sheldrick, 2015)'
_computing_structure_solution 'SHELXT 2018/2 (Sheldrick, 2018)'
_diffrn_ambient_temperature 150
_diffrn_detector 'image plate (34 cm diameter)'
_diffrn_detector_area_resol_mean 6.67
_diffrn_detector_type 'STOE Imaging Plate'
_diffrn_measured_fraction_theta_full 0.980
_diffrn_measured_fraction_theta_max 0.966
_diffrn_measurement_details
;
 186 frames, detector distance = 100 mm
;
_diffrn_measurement_device '2-circle diffractometer'
_diffrn_measurement_device_type 'STOE IPDS II'
_diffrn_measurement_method 'rotation method, \w scans'
_diffrn_radiation_collimation '0.5 mm diameter, multiple pinhole'
_diffrn_radiation_monochromator 'plane graphite'
_diffrn_radiation_polarisn_norm 0
_diffrn_radiation_probe x-ray
_diffrn_radiation_type 'Mo K\a'
_diffrn_radiation_wavelength 0.71073
_diffrn_reflns_av_R_equivalents 0.0466
_diffrn_reflns_av_unetI/netI 0.0784
_diffrn_reflns_Laue_measured_fraction_full 0.980
_diffrn_reflns_Laue_measured_fraction_max 0.966
_diffrn_reflns_limit_h_max 13
_diffrn_reflns_limit_h_min -13
_diffrn_reflns_limit_k_max 19
_diffrn_reflns_limit_k_min -19
_diffrn_reflns_limit_l_max 20
_diffrn_reflns_limit_l_min -20
_diffrn_reflns_number 19024
_diffrn_reflns_point_group_measured_fraction_full 0.980
_diffrn_reflns_point_group_measured_fraction_max 0.966
_diffrn_reflns_theta_full 25.242
_diffrn_reflns_theta_max 29.188
_diffrn_reflns_theta_min 2.031
_diffrn_source 'sealed X-ray tube, 12 x 0.4 mm long-fine focus'
_diffrn_source_current 40
_diffrn_source_power 2.000
_diffrn_source_voltage 50
_exptl_absorpt_coefficient_mu 3.981
_exptl_absorpt_correction_T_max 0.6523
_exptl_absorpt_correction_T_min 0.4405
_exptl_absorpt_correction_type integration
_exptl_absorpt_process_details
;
STOE X-Red32, absorption correction by Gaussian integration, analogous to
P. Coppens, "The Evaluation of Absorption and Extinction in Single-Crystal
Structure Analysis", published in: F. R. Ahmed (Editor), "Crystallographic
Computing", Munksgaard, Copenhagen (1970), 255 - 270.
;
_exptl_crystal_colour yellow
_exptl_crystal_colour_primary yellow
_exptl_crystal_density_diffrn 1.487
_exptl_crystal_density_method 'not measured'
_exptl_crystal_description prism
_exptl_crystal_F_000 903
_exptl_crystal_size_max 0.295
_exptl_crystal_size_mid 0.164
_exptl_crystal_size_min 0.066
_refine_diff_density_max 1.007
_refine_diff_density_min -0.994
_refine_diff_density_rms 0.144
_refine_ls_extinction_method none
_refine_ls_goodness_of_fit_ref 0.975
_refine_ls_hydrogen_treatment constr
_refine_ls_matrix_type full
_refine_ls_number_parameters 361
_refine_ls_number_reflns 10563
_refine_ls_number_restraints 42
_refine_ls_restrained_S_all 0.973
_refine_ls_R_factor_all 0.0784
_refine_ls_R_factor_gt 0.0457
_refine_ls_shift/su_max 0.001
_refine_ls_shift/su_mean 0.000
_refine_ls_structure_factor_coef Fsqd
_refine_ls_weighting_details 'w=1/[\s^2^(Fo^2^)+(0.0582P)^2^] where P=(Fo^2^+2Fc^2^)/3'
_refine_ls_weighting_scheme calc
_refine_ls_wR_factor_gt 0.0982
_refine_ls_wR_factor_ref 0.1087
_reflns_Friedel_coverage 0.000
_reflns_number_gt 7514
_reflns_number_total 10563
_reflns_threshold_expression 'I > 2\s(I)'
_cod_data_source_file d2dt00458e2.cif
_cod_data_source_block tjfaj04-2
_cod_original_formula_sum 'C83.50 H102 Au2 Cl2 N4 Zr2'
_cod_database_code 7710650
_shelx_shelxl_version_number 2018/3
_shelx_space_group_comment
;
The symmetry employed for this shelxl refinement is uniquely defined
by the following loop, which should always be used as a source of
symmetry information in preference to the above space-group names.
They are only intended as comments.
;
_olex2_refinement_description
;
1. Fixed Uiso
 At 1.2 times of:
  All C(H) groups, All C(H,H) groups
 At 1.5 times of:
  All C(H,H,H) groups
2. Restrained distances
 C38C-C39C \\sim C40C-C39C \\sim C40C-C41C \\sim C41C-C42C
 with sigma of 0.005
 C24A-C22A \\sim C24B-C22B \\sim C23A-C22A \\sim C23B-C22B \\sim C26A-C25A
\\sim C25A-C27A \\sim C25B-
 C27B \\sim C26B-C25B
 with sigma of 0.005
 C25B-C17B \\sim C25A-C17A \\sim C22B-C21B \\sim C22A-C21A
 with sigma of 0.005
3. Uiso/Uaniso restraints and constraints
C25A \\sim C26A \\sim C27A: within 2A with sigma of 0.01 and sigma for terminal
atoms of 0.02 within 2A
: with sigma of 0.005 and sigma for terminal atoms of 0.01
4. Others
 Fixed Sof: H10A(0.5) H10(0.5) C11A(0.5) H11A(0.5) H11B(0.5) H11C(0.5)
 C12A(0.5) H12A(0.5) H12B(0.5) H12C(0.5) C16A(0.5) C21A(0.5) C20A(0.5)
 H20A(0.5) C19A(0.5) H19A(0.5) C18A(0.5) H18A(0.5) C17A(0.5) C22A(0.5)
 H22A(0.5) C23A(0.5) H23A(0.5) H23B(0.5) H23C(0.5) C24A(0.5) H24A(0.5)
 H24B(0.5) H24C(0.5) C25A(0.5) H25A(0.5) C26A(0.5) H26A(0.5) H26B(0.5)
 H26C(0.5) C27A(0.5) H27A(0.5) H27B(0.5) H27C(0.5) C32A(0.5) H32A(0.5)
 C28A(0.5) H28A(0.5) C29A(0.5) H29A(0.5) C30A(0.5) H30A(0.5) C31A(0.5)
 H31A(0.5) C11B(0.5) H11D(0.5) H11E(0.5) H11F(0.5) C12B(0.5) H12D(0.5)
 H12E(0.5) H12F(0.5) C16B(0.5) C21B(0.5) C20B(0.5) H20B(0.5) C19B(0.5)
 H19B(0.5) C18B(0.5) H18B(0.5) C17B(0.5) C22B(0.5) H22B(0.5) C23B(0.5)
 H23D(0.5) H23E(0.5) H23F(0.5) C24B(0.5) H24D(0.5) H24E(0.5) H24F(0.5)
 C25B(0.5) H25B(0.5) C26B(0.5) H26D(0.5) H26E(0.5) H26F(0.5) C27B(0.5)
 H27D(0.5) H27E(0.5) H27F(0.5) C37B(0.5) H37B(0.5) C33B(0.5) H33B(0.5)
 C34B(0.5) H34B(0.5) C35B(0.5) H35B(0.5) C36B(0.5) H36B(0.5) C37A(0.5)
 H37A(0.5) C33A(0.5) H33A(0.5) C34A(0.5) H34A(0.5) C35A(0.5) H35A(0.5)
 C36A(0.5) H36A(0.5) C38A(0.3) H38D(0.3) H38E(0.3) H38F(0.3) C39A(0.3)
 C44A(0.3) H44A(0.3) C43A(0.3) H43A(0.3) C42A(0.3) H42D(0.3) C41A(0.3)
 H41C(0.3) C40A(0.3) H40C(0.3) C32B(0.5) H32B(0.5) C28B(0.5) H28B(0.5)
 C29B(0.5) H29B(0.5) C30B(0.5) H30B(0.5) C31B(0.5) H31B(0.5) C38B(0.2)
 H38G(0.2) H38H(0.2) H38I(0.2) C40B(0.2) H40D(0.2) C39B(0.2) C44B(0.2)
 H44B(0.2) C43B(0.2) H43B(0.2) C42B(0.2) H42E(0.2) C41B(0.2) H41D(0.2)
 C38C(0.25) H38A(0.25) H38B(0.25) H38C(0.25) C39C(0.25) H39A(0.25) H39B(0.25)
 C40C(0.25) H40A(0.25) H40B(0.25) C41C(0.25) H41A(0.25) H41B(0.25) C42C(0.25)
 H42A(0.25) H42B(0.25) H42C(0.25)
5.a Ternary CH refined with riding coordinates:
 C10(H10A), C10(H10), C13(H13), C22A(H22A), C25A(H25A), C22B(H22B), C25B(H25B)
5.b Secondary CH2 refined with riding coordinates:
 C39C(H39A,H39B), C40C(H40A,H40B), C41C(H41A,H41B)
5.c Me refined with riding coordinates:
 C23A(H23A,H23B,H23C), C24A(H24A,H24B,H24C), C23B(H23D,H23E,H23F), C24B(H24D,
 H24E,H24F)
5.d Aromatic/amide H refined with riding coordinates:
 C6(H6), C7(H7), C8(H8), C20A(H20A), C19A(H19A), C18A(H18A), C32A(H32A),
 C28A(H28A), C29A(H29A), C30A(H30A), C31A(H31A), C20B(H20B), C19B(H19B),
 C18B(H18B), C37B(H37B), C33B(H33B), C34B(H34B), C35B(H35B), C36B(H36B),
 C37A(H37A), C33A(H33A), C34A(H34A), C35A(H35A), C36A(H36A), C44A(H44A),
 C43A(H43A), C42A(H42D), C41A(H41C), C40A(H40C), C32B(H32B), C28B(H28B),
 C29B(H29B), C30B(H30B), C31B(H31B), C40B(H40D), C44B(H44B), C43B(H43B),
 C42B(H42E), C41B(H41D)
5.e Fitted pentagon refined as free rotating group:
 C32A(C28A,C29A,C30A,C31A), C37B(C33B,C34B,C35B,C36B), C37A(C33A,C34A,C35A,
 C36A), C32B(C28B,C29B,C30B,C31B)
5.f Fitted hexagon refined as free rotating group:
 C16A(C21A,C20A,C19A,C18A,C17A), C16B(C21B,C20B,C19B,C18B,C17B), C39A(C44A,
 C43A,C42A,C41A,C40A), C40B(C39B,C44B,C43B,C42B,C41B)
5.g Idealised Me refined as rotating group:
 C14(H14A,H14B,H14C), C15(H15A,H15B,H15C), C11A(H11A,H11B,H11C), C12A(H12A,
 H12B,H12C), C26A(H26A,H26B,H26C), C27A(H27A,H27B,H27C), C11B(H11D,H11E,H11F),
 C12B(H12D,H12E,H12F), C26B(H26D,H26E,H26F), C27B(H27D,H27E,H27F), C38A(H38D,
 H38E,H38F), C38B(H38G,H38H,H38I), C38C(H38A,H38B,H38C), C42C(H42A,H42B,H42C)
;
_olex2_submission_special_instructions 'No special instructions were received'

loop_
_space_group_symop_operation_xyz
'x, y, z'
'-x, -y, -z'

loop_
_atom_site_label
_atom_site_type_symbol
_atom_site_fract_x
_atom_site_fract_y
_atom_site_fract_z
_atom_site_U_iso_or_equiv
_atom_site_adp_type
_atom_site_occupancy
_atom_site_site_symmetry_order
_atom_site_calc_flag
_atom_site_refinement_flags_posn
_atom_site_refinement_flags_adp
_atom_site_refinement_flags_occupancy
_atom_site_disorder_assembly
_atom_site_disorder_group
Au Au 0.97849(2) 0.56158(2) 0.42917(2) 0.03087(7) Uani 1 1 d . . . . .
Zr Zr 1.46638(6) 0.13740(5) 0.14661(4) 0.05217(17) Uani 1 1 d . . . . .
Cl Cl 1.2979(2) 0.09195(16) 0.08241(16) 0.0747(6) Uani 1 1 d . . . . .
N1 N 1.1058(4) 0.4581(3) 0.3407(3) 0.0296(9) Uani 1 1 d . . . . .
N2 N 1.1428(4) 0.3506(3) 0.4643(3) 0.0347(10) Uani 1 1 d . . . . .
C1 C 1.1620(5) 0.3742(4) 0.3739(4) 0.0304(11) Uani 1 1 d . . . . .
C2 C 1.2525(5) 0.3033(4) 0.3064(4) 0.0355(12) Uani 1 1 d . . . . .
C3 C 1.3269(6) 0.2446(5) 0.2519(4) 0.0466(15) Uani 1 1 d . . . . .
C4 C 1.1379(5) 0.4745(4) 0.2404(3) 0.0302(11) Uani 1 1 d . . . . .
C5 C 1.0678(5) 0.4366(4) 0.1879(4) 0.0356(12) Uani 1 1 d . . . . .
C6 C 1.1008(6) 0.4566(5) 0.0905(4) 0.0461(15) Uani 1 1 d . . . . .
H6 H 1.054485 0.431258 0.053457 0.055 Uiso 1 1 calc R U . . .
C7 C 1.1968(7) 0.5110(5) 0.0474(4) 0.0517(16) Uani 1 1 d . . . . .
H7 H 1.217224 0.523221 -0.018665 0.062 Uiso 1 1 calc R U . . .
C8 C 1.2643(6) 0.5484(5) 0.1008(4) 0.0502(16) Uani 1 1 d . . . . .
H8 H 1.331239 0.586464 0.070751 0.060 Uiso 1 1 calc R U . . .
C9 C 1.2363(5) 0.5315(4) 0.1979(4) 0.0382(13) Uani 1 1 d . . . . .
C10 C 1.3159(6) 0.5714(5) 0.2549(5) 0.0477(15) Uani 1 1 d . . . . .
H10A H 1.249845 0.583268 0.318892 0.057 Uiso 0.5 1 calc R U P A 2
H10 H 1.284005 0.553731 0.323214 0.057 Uiso 0.5 1 calc R U P B 1
C13 C 0.9549(6) 0.3802(5) 0.2340(4) 0.0467(15) Uani 1 1 d . . . . .
H13 H 0.973584 0.350868 0.293767 0.056 Uiso 1 1 calc R U . . .
C14 C 0.8154(7) 0.4472(7) 0.2600(6) 0.077(3) Uani 1 1 d . . . . .
H14A H 0.809126 0.486096 0.313528 0.116 Uiso 1 1 calc R U . . .
H14B H 0.741867 0.409144 0.277279 0.116 Uiso 1 1 calc R U . . .
H14C H 0.804675 0.489729 0.206136 0.116 Uiso 1 1 calc R U . . .
C15 C 0.9523(9) 0.2974(6) 0.1733(6) 0.074(2) Uani 1 1 d . . . . .
H15A H 0.915004 0.324139 0.120693 0.110 Uiso 1 1 calc R U . . .
H15B H 0.893506 0.254575 0.211931 0.110 Uiso 1 1 calc R U . . .
H15C H 1.046625 0.260945 0.148816 0.110 Uiso 1 1 calc R U . . .
C11A C 1.2984(19) 0.6833(13) 0.2399(13) 0.065(5) Uiso 0.5 1 d . . P C 1
H11A H 1.347930 0.698331 0.175158 0.097 Uiso 0.5 1 calc R U P C 1
H11B H 1.336446 0.709889 0.283938 0.097 Uiso 0.5 1 calc R U P C 1
H11C H 1.199773 0.711901 0.251322 0.097 Uiso 0.5 1 calc R U P C 1
C12A C 1.4740(16) 0.5287(13) 0.2130(12) 0.070(4) Uiso 0.5 1 d . . P C 1
H12A H 1.487089 0.458739 0.207141 0.104 Uiso 0.5 1 calc R U P C 1
H12B H 1.526161 0.542633 0.254945 0.104 Uiso 0.5 1 calc R U P C 1
H12C H 1.507531 0.558011 0.150773 0.104 Uiso 0.5 1 calc R U P C 1
C16A C 1.1889(7) 0.2464(4) 0.4925(6) 0.022(2) Uiso 0.5 1 d G . P D 1
C21A C 1.1104(7) 0.1764(6) 0.4959(7) 0.036(3) Uiso 0.5 1 d DG . P D 1
C20A C 1.1553(8) 0.0827(5) 0.5250(7) 0.053(3) Uiso 0.5 1 d G . P D 1
H20A H 1.101654 0.034827 0.527275 0.064 Uiso 0.5 1 calc R U P D 1
C19A C 1.2785(8) 0.0591(4) 0.5507(6) 0.042(3) Uiso 0.5 1 d G . P D 1
H19A H 1.309165 -0.004890 0.570514 0.050 Uiso 0.5 1 calc R U P D 1
C18A C 1.3570(6) 0.1292(5) 0.5473(6) 0.028(2) Uiso 0.5 1 d G . P D 1
H18A H 1.441223 0.113051 0.564826 0.034 Uiso 0.5 1 calc R U P D 1
C17A C 1.3122(7) 0.2228(5) 0.5182(6) 0.030(2) Uiso 0.5 1 d DG . P D 1
C22A C 0.9696(11) 0.2043(11) 0.4757(8) 0.042(3) Uiso 0.5 1 d D . P D 1
H22A H 0.945791 0.275231 0.463422 0.051 Uiso 0.5 1 calc R U P D 1
C23A C 0.858(2) 0.1705(17) 0.5572(13) 0.073(6) Uiso 0.5 1 d D . P D 1
H23A H 0.767843 0.188826 0.543456 0.110 Uiso 0.5 1 calc R U P D 1
H23B H 0.880668 0.100260 0.564623 0.110 Uiso 0.5 1 calc R U P D 1
H23C H 0.853780 0.200818 0.615430 0.110 Uiso 0.5 1 calc R U P D 1
C24A C 0.979(3) 0.1466(19) 0.3901(14) 0.079(8) Uiso 0.5 1 d D . P D 1
H24A H 0.889820 0.162282 0.374349 0.118 Uiso 0.5 1 calc R U P D 1
H24B H 1.052044 0.163216 0.336377 0.118 Uiso 0.5 1 calc R U P D 1
H24C H 0.999540 0.077526 0.404803 0.118 Uiso 0.5 1 calc R U P D 1
C25A C 1.4036(11) 0.2975(10) 0.5089(7) 0.045(3) Uiso 0.5 1 d D U P D 1
H25A H 1.350393 0.360836 0.492778 0.054 Uiso 0.5 1 calc R U P D 1
C26A C 1.5386(12) 0.2749(11) 0.4294(9) 0.050(3) Uiso 0.5 1 d D U P D 1
H26A H 1.595261 0.214490 0.444469 0.075 Uiso 0.5 1 calc R U P D 1
H26B H 1.589889 0.327399 0.422919 0.075 Uiso 0.5 1 calc R U P D 1
H26C H 1.516698 0.268400 0.370192 0.075 Uiso 0.5 1 calc R U P D 1
C27A C 1.435(2) 0.3093(14) 0.6022(10) 0.062(5) Uiso 0.5 1 d D U P D 1
H27A H 1.362764 0.289383 0.654651 0.093 Uiso 0.5 1 calc R U P D 1
H27B H 1.438057 0.376991 0.609164 0.093 Uiso 0.5 1 calc R U P D 1
H27C H 1.525116 0.269049 0.602439 0.093 Uiso 0.5 1 calc R U P D 1
C32A C 1.6900(11) 0.1775(8) 0.0777(9) 0.071(4) Uiso 0.5 1 d G . P E 1
H32A H 1.767702 0.140598 0.095368 0.085 Uiso 0.5 1 calc R U P E 1
C28A C 1.6045(11) 0.2630(8) 0.1211(7) 0.056(4) Uiso 0.5 1 d G . P E 1
H28A H 1.615019 0.293362 0.172880 0.067 Uiso 0.5 1 calc R U P E 1
C29A C 1.5007(11) 0.2951(7) 0.0734(8) 0.047(3) Uiso 0.5 1 d G . P E 1
H29A H 1.429456 0.350769 0.087697 0.057 Uiso 0.5 1 calc R U P E 1
C30A C 1.5219(13) 0.2295(9) 0.0005(8) 0.061(4) Uiso 0.5 1 d G . P E 1
H30A H 1.467456 0.233484 -0.042460 0.073 Uiso 0.5 1 calc R U P E 1
C31A C 1.6390(13) 0.1568(8) 0.0032(9) 0.074(6) Uiso 0.5 1 d G . P E 1
H31A H 1.676504 0.103592 -0.037720 0.089 Uiso 0.5 1 calc R U P E 1
C11B C 1.3538(17) 0.6649(12) 0.2219(12) 0.057(4) Uiso 0.5 1 d . . P C 2
H11D H 1.423215 0.657461 0.160574 0.085 Uiso 0.5 1 calc R U P C 2
H11E H 1.392134 0.688638 0.267324 0.085 Uiso 0.5 1 calc R U P C 2
H11F H 1.271232 0.711030 0.215610 0.085 Uiso 0.5 1 calc R U P C 2
C12B C 1.4371(13) 0.4956(10) 0.2704(9) 0.047(3) Uiso 0.5 1 d . . P C 2
H12D H 1.404193 0.436347 0.296537 0.070 Uiso 0.5 1 calc R U P C 2
H12E H 1.477511 0.519842 0.314418 0.070 Uiso 0.5 1 calc R U P C 2
H12F H 1.507623 0.481786 0.210153 0.070 Uiso 0.5 1 calc R U P C 2
C16B C 1.2110(9) 0.2639(5) 0.4875(7) 0.042(3) Uiso 0.5 1 d G . P D 2
C21B C 1.1425(9) 0.1881(7) 0.4906(8) 0.053(4) Uiso 0.5 1 d DG . P D 2
C20B C 1.1951(10) 0.0971(6) 0.5219(8) 0.061(4) Uiso 0.5 1 d G . P D 2
H20B H 1.148270 0.045338 0.523979 0.073 Uiso 0.5 1 calc R U P D 2
C19B C 1.3162(10) 0.0819(5) 0.5501(7) 0.049(3) Uiso 0.5 1 d G . P D 2
H19B H 1.352184 0.019738 0.571442 0.059 Uiso 0.5 1 calc R U P D 2
C18B C 1.3847(8) 0.1577(6) 0.5470(7) 0.046(3) Uiso 0.5 1 d G . P D 2
H18B H 1.467529 0.147284 0.566252 0.055 Uiso 0.5 1 calc R U P D 2
C17B C 1.3321(9) 0.2487(6) 0.5157(7) 0.038(3) Uiso 0.5 1 d DG . P D 2
C22B C 1.0118(13) 0.1941(14) 0.4584(10) 0.067(5) Uiso 0.5 1 d D . P D 2
H22B H 0.993124 0.262438 0.435479 0.080 Uiso 0.5 1 calc R U P D 2
C23B C 0.883(2) 0.1879(19) 0.5404(15) 0.082(7) Uiso 0.5 1 d D . P D 2
H23D H 0.802359 0.192114 0.515762 0.123 Uiso 0.5 1 calc R U P D 2
H23E H 0.897462 0.126385 0.574628 0.123 Uiso 0.5 1 calc R U P D 2
H23F H 0.865605 0.241175 0.583250 0.123 Uiso 0.5 1 calc R U P D 2
C24B C 1.013(2) 0.1360(16) 0.3750(13) 0.065(6) Uiso 0.5 1 d D . P D 2
H24D H 0.920107 0.149232 0.365049 0.097 Uiso 0.5 1 calc R U P D 2
H24E H 1.079534 0.154679 0.318137 0.097 Uiso 0.5 1 calc R U P D 2
H24F H 1.039289 0.067060 0.388329 0.097 Uiso 0.5 1 calc R U P D 2
C25B C 1.4034(14) 0.3335(11) 0.5133(9) 0.057(4) Uiso 0.5 1 d D . P D 2
H25B H 1.334903 0.394379 0.510964 0.069 Uiso 0.5 1 calc R U P D 2
C26B C 1.5228(18) 0.3287(18) 0.4229(12) 0.094(6) Uiso 0.5 1 d D . P D 2
H26D H 1.568779 0.383516 0.419753 0.141 Uiso 0.5 1 calc R U P D 2
H26E H 1.486266 0.331143 0.368142 0.141 Uiso 0.5 1 calc R U P D 2
H26F H 1.589621 0.268404 0.422964 0.141 Uiso 0.5 1 calc R U P D 2
C27B C 1.459(2) 0.3371(17) 0.5982(12) 0.084(7) Uiso 0.5 1 d D . P D 2
H27D H 1.493605 0.271314 0.618077 0.126 Uiso 0.5 1 calc R U P D 2
H27E H 1.385231 0.369335 0.650123 0.126 Uiso 0.5 1 calc R U P D 2
H27F H 1.535510 0.372926 0.580715 0.126 Uiso 0.5 1 calc R U P D 2
C37B C 1.5114(13) 0.0789(9) 0.2986(7) 0.058(4) Uiso 0.5 1 d G . P E 2
H37B H 1.469970 0.115971 0.353734 0.069 Uiso 0.5 1 calc R U P E 2
C33B C 1.6415(12) 0.0839(10) 0.2333(9) 0.090(6) Uiso 0.5 1 d G . P E 2
H33B H 1.702314 0.124815 0.237082 0.108 Uiso 0.5 1 calc R U P E 2
C34B C 1.6646(11) 0.0168(10) 0.1613(8) 0.084(5) Uiso 0.5 1 d G . P E 2
H34B H 1.743695 0.005072 0.108471 0.101 Uiso 0.5 1 calc R U P E 2
C35B C 1.5489(14) -0.0296(8) 0.1821(8) 0.062(4) Uiso 0.5 1 d G . P E 2
H35B H 1.536926 -0.077777 0.145636 0.074 Uiso 0.5 1 calc R U P E 2
C36B C 1.4542(12) 0.0088(10) 0.2669(9) 0.098(6) Uiso 0.5 1 d G . P E 2
H36B H 1.367755 -0.009238 0.297217 0.117 Uiso 0.5 1 calc R U P E 2
C37A C 1.4608(11) 0.0532(8) 0.3108(7) 0.050(3) Uiso 0.5 1 d G . P F 1
H37A H 1.421453 0.090723 0.365804 0.060 Uiso 0.5 1 calc R U P F 1
C33A C 1.6001(10) 0.0418(9) 0.2544(9) 0.086(5) Uiso 0.5 1 d G . P F 1
H33A H 1.670427 0.070405 0.265051 0.103 Uiso 0.5 1 calc R U P F 1
C34A C 1.6160(11) -0.0199(10) 0.1793(7) 0.063(4) Uiso 0.5 1 d G . P F 1
H34A H 1.698730 -0.039761 0.130919 0.076 Uiso 0.5 1 calc R U P F 1
C35A C 1.4864(14) -0.0466(9) 0.1893(8) 0.083(5) Uiso 0.5 1 d G . P F 1
H35A H 1.467246 -0.087529 0.148774 0.099 Uiso 0.5 1 calc R U P F 1
C36A C 1.3905(10) -0.0015(9) 0.2706(8) 0.077(5) Uiso 0.5 1 d G . P F 1
H36A H 1.295880 -0.006886 0.293940 0.092 Uiso 0.5 1 calc R U P F 1
C38A C 1.103(5) 0.284(4) 0.806(4) 0.099(17) Uiso 0.3 1 d . . P G -1
H38D H 1.029490 0.336264 0.837699 0.148 Uiso 0.3 1 calc R U P G -1
H38E H 1.120884 0.292914 0.737895 0.148 Uiso 0.3 1 calc R U P G -1
H38F H 1.187896 0.284937 0.824221 0.148 Uiso 0.3 1 calc R U P G -1
C39A C 1.0623(19) 0.1958(11) 0.8334(13) 0.050(7) Uiso 0.3 1 d G . P G -1
C44A C 1.062(2) 0.1707(12) 0.9261(13) 0.051(6) Uiso 0.3 1 d G . P G -1
H44A H 1.085800 0.212972 0.962961 0.061 Uiso 0.3 1 calc R U P G -1
C43A C 1.027(2) 0.0838(14) 0.9648(9) 0.071(7) Uiso 0.3 1 d G . P G -1
H43A H 1.026618 0.066660 1.028123 0.085 Uiso 0.3 1 calc R U P G -1
C42A C 0.992(2) 0.0220(11) 0.9108(15) 0.056(6) Uiso 0.3 1 d G . P G -1
H42D H 0.967935 -0.037425 0.937286 0.067 Uiso 0.3 1 calc R U P G -1
C41A C 0.992(2) 0.0471(14) 0.8182(14) 0.074(10) Uiso 0.3 1 d G . P G -1
H41C H 0.968434 0.004801 0.781286 0.089 Uiso 0.3 1 calc R U P G -1
C40A C 1.027(2) 0.1340(16) 0.7795(9) 0.060(6) Uiso 0.3 1 d G . P G -1
H40C H 1.027616 0.151113 0.716123 0.073 Uiso 0.3 1 calc R U P G -1
C32B C 1.6783(12) 0.2078(11) 0.0441(11) 0.099(7) Uiso 0.5 1 d G . P H 2
H32B H 1.767048 0.181640 0.052808 0.119 Uiso 0.5 1 calc R U P H 2
C28B C 1.5854(16) 0.2900(11) 0.0892(10) 0.090(6) Uiso 0.5 1 d G . P H 2
H28B H 1.601056 0.328406 0.133519 0.108 Uiso 0.5 1 calc R U P H 2
C29B C 1.4650(14) 0.3047(11) 0.0566(12) 0.086(6) Uiso 0.5 1 d G . P H 2
H29B H 1.385990 0.354596 0.075208 0.103 Uiso 0.5 1 calc R U P H 2
C30B C 1.4836(15) 0.2316(13) -0.0088(12) 0.100(7) Uiso 0.5 1 d G . P H 2
H30B H 1.419063 0.224017 -0.041542 0.120 Uiso 0.5 1 calc R U P H 2
C31B C 1.6154(15) 0.1717(10) -0.0165(11) 0.067(5) Uiso 0.5 1 d G . P H 2
H31B H 1.654570 0.117124 -0.055386 0.081 Uiso 0.5 1 calc R U P H 2
C38B C 1.116(4) 0.289(3) 0.860(3) 0.058(9) Uiso 0.2 1 d . . P I -2
H38G H 1.126974 0.321723 0.798313 0.086 Uiso 0.2 1 calc R U P I -2
H38H H 1.204874 0.274729 0.875316 0.086 Uiso 0.2 1 calc R U P I -2
H38I H 1.047123 0.330072 0.908013 0.086 Uiso 0.2 1 calc R U P I -2
C40B C 1.059(3) 0.171(2) 0.7716(15) 0.039(7) Uiso 0.2 1 d G . P I -2
H40D H 1.080103 0.211433 0.717051 0.046 Uiso 0.2 1 calc R U P I -2
C39B C 1.070(3) 0.1994(16) 0.857(2) 0.048(10) Uiso 0.2 1 d G . P I -2
C44B C 1.039(3) 0.141(2) 0.9367(14) 0.066(11) Uiso 0.2 1 d G . P I -2
H44B H 1.046492 0.159865 0.994971 0.079 Uiso 0.2 1 calc R U P I -2
C43B C 0.999(4) 0.054(2) 0.931(2) 0.083(13) Uiso 0.2 1 d G . P I -2
H43B H 0.978363 0.013887 0.985878 0.100 Uiso 0.2 1 calc R U P I -2
C42B C 0.989(4) 0.0259(18) 0.846(3) 0.071(12) Uiso 0.2 1 d G . P I -2
H42E H 0.961104 -0.033319 0.842372 0.085 Uiso 0.2 1 calc R U P I -2
C41B C 1.019(4) 0.085(2) 0.766(2) 0.096(18) Uiso 0.2 1 d G . P I -2
H41D H 1.011972 0.065452 0.707957 0.116 Uiso 0.2 1 calc R U P I -2
C38C C 1.214(3) 0.287(2) 0.861(2) 0.057(7) Uiso 0.25 1 d D . P J -3
H38A H 1.301329 0.251390 0.821200 0.085 Uiso 0.25 1 calc R U P J -3
H38B H 1.183503 0.248187 0.918366 0.085 Uiso 0.25 1 calc R U P J -3
H38C H 1.229509 0.348111 0.878799 0.085 Uiso 0.25 1 calc R U P J -3
C39C C 1.110(4) 0.305(3) 0.811(3) 0.052(10) Uiso 0.25 1 d D . P J -3
H39A H 1.137586 0.351357 0.758477 0.062 Uiso 0.25 1 calc R U P J -3
H39B H 1.022231 0.337758 0.853777 0.062 Uiso 0.25 1 calc R U P J -3
C40C C 1.080(2) 0.2244(16) 0.7707(17) 0.045(6) Uiso 0.25 1 d D . P J -3
H40A H 1.020520 0.250299 0.728483 0.054 Uiso 0.25 1 calc R U P J -3
H40B H 1.167880 0.188116 0.731324 0.054 Uiso 0.25 1 calc R U P J -3
C41C C 1.012(2) 0.1574(14) 0.8373(16) 0.041(5) Uiso 0.25 1 d D . P J -3
H41A H 0.925991 0.194263 0.878919 0.049 Uiso 0.25 1 calc R U P J -3
H41B H 1.073139 0.128806 0.877181 0.049 Uiso 0.25 1 calc R U P J -3
C42C C 0.975(3) 0.0795(18) 0.7974(19) 0.036(5) Uiso 0.25 1 d D . P J -3
H42A H 1.041297 0.063146 0.736030 0.054 Uiso 0.25 1 calc R U P J -3
H42B H 0.881565 0.099831 0.789576 0.054 Uiso 0.25 1 calc R U P J -3
H42C H 0.977700 0.022913 0.839774 0.054 Uiso 0.25 1 calc R U P J -3

loop_
_atom_site_aniso_label
_atom_site_aniso_U_11
_atom_site_aniso_U_22
_atom_site_aniso_U_33
_atom_site_aniso_U_23
_atom_site_aniso_U_13
_atom_site_aniso_U_12
Au 0.03252(10) 0.03354(12) 0.02347(10) 0.00029(7) -0.01000(7) 0.00360(7)
Zr 0.0468(3) 0.0609(4) 0.0415(3) -0.0190(3) -0.0153(3) 0.0176(3)
Cl 0.0663(11) 0.0718(14) 0.0903(15) -0.0232(11) -0.0231(11) -0.0128(10)
N1 0.0256(19) 0.037(3) 0.026(2) 0.0002(18) -0.0098(16) -0.0020(18)
N2 0.038(2) 0.038(3) 0.023(2) -0.0060(19) -0.0096(18) 0.008(2)
C1 0.026(2) 0.035(3) 0.028(3) -0.008(2) -0.010(2) 0.004(2)
C2 0.034(3) 0.042(3) 0.028(3) -0.008(2) -0.013(2) 0.006(2)
C3 0.043(3) 0.057(4) 0.036(3) -0.005(3) -0.018(3) 0.010(3)
C4 0.030(2) 0.032(3) 0.027(3) 0.002(2) -0.010(2) 0.001(2)
C5 0.035(3) 0.042(3) 0.030(3) 0.000(2) -0.013(2) -0.003(2)
C6 0.048(3) 0.063(4) 0.033(3) -0.001(3) -0.023(3) -0.007(3)
C7 0.054(4) 0.070(5) 0.032(3) 0.004(3) -0.015(3) -0.013(3)
C8 0.048(3) 0.061(4) 0.039(3) 0.009(3) -0.006(3) -0.017(3)
C9 0.034(3) 0.042(3) 0.040(3) 0.003(3) -0.010(2) -0.010(2)
C10 0.045(3) 0.058(4) 0.051(4) 0.000(3) -0.025(3) -0.017(3)
C13 0.044(3) 0.057(4) 0.048(4) 0.005(3) -0.024(3) -0.017(3)
C14 0.041(4) 0.092(7) 0.092(6) 0.013(5) -0.004(4) -0.025(4)
C15 0.083(5) 0.068(6) 0.090(6) -0.007(5) -0.045(5) -0.028(5)

loop_
_atom_type_symbol
_atom_type_description
_atom_type_scat_dispersion_real
_atom_type_scat_dispersion_imag
_atom_type_scat_source
C C 0.0033 0.0016 'International Tables Vol C Tables 4.2.6.8 and 6.1.1.4'
H H 0.0000 0.0000 'International Tables Vol C Tables 4.2.6.8 and 6.1.1.4'
Au Au -2.0133 8.8022 'International Tables Vol C Tables 4.2.6.8 and 6.1.1.4'
Cl Cl 0.1484 0.1585 'International Tables Vol C Tables 4.2.6.8 and 6.1.1.4'
N N 0.0061 0.0033 'International Tables Vol C Tables 4.2.6.8 and 6.1.1.4'
Zr Zr -2.9673 0.5597 'International Tables Vol C Tables 4.2.6.8 and 6.1.1.4'

loop_
_exptl_crystal_face_index_h
_exptl_crystal_face_index_k
_exptl_crystal_face_index_l
_exptl_crystal_face_perp_dist
0 0 1 0.1060
6 7 -2 0.1386
0 7 1 0.0600
-6 -5 -7 0.1136
0 0 -1 0.1163
-1 -7 1 0.0760
7 5 6 0.1167
0 -7 -2 0.0647
-1 7 -3 0.0918

loop_
_geom_angle_atom_site_label_1
_geom_angle_atom_site_label_2
_geom_angle_atom_site_label_3
_geom_angle
_geom_angle_site_symmetry_1
_geom_angle_site_symmetry_3
_geom_angle_publ_flag
N1 Au Au 86.45(12) . 2_766 ?
N1 Au N2 170.25(16) . 2_766 ?
N2 Au Au 83.80(13) 2_766 2_766 ?
Cl Zr C28A 138.0(3) . . ?
Cl Zr C29A 105.0(3) . . ?
Cl Zr C30A 84.0(3) . . ?
Cl Zr C37B 125.4(3) . . ?
Cl Zr C33B 146.3(3) . . ?
Cl Zr C34B 118.9(3) . . ?
Cl Zr C35B 90.5(3) . . ?
Cl Zr C36B 94.2(3) . . ?
C3 Zr Cl 99.70(16) . . ?
C3 Zr C32A 112.9(3) . . ?
C3 Zr C28A 79.9(3) . . ?
C3 Zr C29A 75.3(3) . . ?
C3 Zr C30A 104.7(3) . . ?
C3 Zr C31A 131.4(3) . . ?
C3 Zr C37B 75.0(3) . . ?
C3 Zr C33B 96.4(3) . . ?
C3 Zr C34B 128.9(3) . . ?
C3 Zr C35B 125.0(3) . . ?
C3 Zr C36B 91.1(3) . . ?
C32A Zr Cl 133.5(3) . . ?
C32A Zr C28A 34.15(14) . . ?
C32A Zr C29A 56.52(18) . . ?
C32A Zr C30A 56.9(2) . . ?
C28A Zr C29A 33.74(14) . . ?
C30A Zr C28A 56.39(18) . . ?
C30A Zr C29A 33.82(15) . . ?
C31A Zr Cl 99.0(3) . . ?
C31A Zr C32A 34.53(17) . . ?
C31A Zr C28A 56.85(19) . . ?
C31A Zr C29A 56.6(2) . . ?
C31A Zr C30A 34.31(18) . . ?
C33B Zr C37B 33.49(15) . . ?
C34B Zr C37B 56.0(2) . . ?
C34B Zr C33B 33.83(17) . . ?
C34B Zr C36B 56.3(2) . . ?
C35B Zr C37B 56.1(2) . . ?
C35B Zr C33B 56.3(2) . . ?
C35B Zr C34B 34.14(16) . . ?
C35B Zr C36B 33.97(17) . . ?
C36B Zr C37B 33.57(16) . . ?
C36B Zr C33B 55.90(19) . . ?
C1 N1 Au 121.0(3) . . ?
C1 N1 C4 118.7(4) . . ?
C4 N1 Au 120.3(3) . . ?
C1 N2 Au 123.9(4) . 2_766 ?
C1 N2 C16A 119.1(5) . . ?
C1 N2 C16B 118.1(6) . . ?
C16A N2 Au 115.8(4) . 2_766 ?
N1 C1 C2 118.1(5) . . ?
N2 C1 N1 124.8(5) . . ?
N2 C1 C2 117.1(5) . . ?
C3 C2 C1 179.4(6) . . ?
C2 C3 Zr 178.6(6) . . ?
C5 C4 N1 119.9(4) . . ?
C5 C4 C9 121.3(5) . . ?
C9 C4 N1 118.9(4) . . ?
C4 C5 C6 117.6(5) . . ?
C4 C5 C13 121.7(5) . . ?
C6 C5 C13 120.7(5) . . ?
C5 C6 H6 118.9 . . ?
C7 C6 C5 122.3(5) . . ?
C7 C6 H6 118.9 . . ?
C6 C7 H7 120.4 . . ?
C6 C7 C8 119.2(6) . . ?
C8 C7 H7 120.4 . . ?
C7 C8 H8 119.2 . . ?
C7 C8 C9 121.5(6) . . ?
C9 C8 H8 119.2 . . ?
C4 C9 C10 121.4(5) . . ?
C8 C9 C4 118.2(5) . . ?
C8 C9 C10 120.4(5) . . ?
C9 C10 H10A 105.2 . . ?
C9 C10 H10 111.0 . . ?
C9 C10 C11A 109.6(8) . . ?
C9 C10 C12A 107.4(8) . . ?
C11A C10 H10 111.0 . . ?
C11A C10 C12A 106.5(10) . . ?
C12A C10 H10 111.0 . . ?
C11B C10 C9 115.4(8) . . ?
C11B C10 H10A 105.2 . . ?
C11B C10 C12B 113.3(9) . . ?
C12B C10 C9 111.4(7) . . ?
C12B C10 H10A 105.2 . . ?
C5 C13 H13 107.4 . . ?
C5 C13 C15 113.2(6) . . ?
C14 C13 C5 110.3(6) . . ?
C14 C13 H13 107.4 . . ?
C14 C13 C15 110.7(6) . . ?
C15 C13 H13 107.4 . . ?
C13 C14 H14A 109.5 . . ?
C13 C14 H14B 109.5 . . ?
C13 C14 H14C 109.5 . . ?
H14A C14 H14B 109.5 . . ?
H14A C14 H14C 109.5 . . ?
H14B C14 H14C 109.5 . . ?
C13 C15 H15A 109.5 . . ?
C13 C15 H15B 109.5 . . ?
C13 C15 H15C 109.5 . . ?
H15A C15 H15B 109.5 . . ?
H15A C15 H15C 109.5 . . ?
H15B C15 H15C 109.5 . . ?
C10 C11A H11A 109.5 . . ?
C10 C11A H11B 109.5 . . ?
C10 C11A H11C 109.5 . . ?
H11A C11A H11B 109.5 . . ?
H11A C11A H11C 109.5 . . ?
H11B C11A H11C 109.5 . . ?
C10 C12A H12A 109.5 . . ?
C10 C12A H12B 109.5 . . ?
C10 C12A H12C 109.5 . . ?
H12A C12A H12B 109.5 . . ?
H12A C12A H12C 109.5 . . ?
H12B C12A H12C 109.5 . . ?
C21A C16A N2 122.3(5) . . ?
C21A C16A C17A 120.0 . . ?
C17A C16A N2 117.7(5) . . ?
C16A C21A C20A 120.0 . . ?
C16A C21A C22A 119.8(7) . . ?
C20A C21A C22A 120.0(7) . . ?
C21A C20A H20A 120.0 . . ?
C19A C20A C21A 120.0 . . ?
C19A C20A H20A 120.0 . . ?
C20A C19A H19A 120.0 . . ?
C20A C19A C18A 120.0 . . ?
C18A C19A H19A 120.0 . . ?
C19A C18A H18A 120.0 . . ?
C17A C18A C19A 120.0 . . ?
C17A C18A H18A 120.0 . . ?
C16A C17A C25A 120.4(7) . . ?
C18A C17A C16A 120.0 . . ?
C18A C17A C25A 119.5(7) . . ?
C21A C22A H22A 111.3 . . ?
C21A C22A C23A 110.2(12) . . ?
C21A C22A C24A 106.5(13) . . ?
C23A C22A H22A 111.3 . . ?
C24A C22A H22A 111.3 . . ?
C24A C22A C23A 106.0(15) . . ?
C22A C23A H23A 109.5 . . ?
C22A C23A H23B 109.5 . . ?
C22A C23A H23C 109.5 . . ?
H23A C23A H23B 109.5 . . ?
H23A C23A H23C 109.5 . . ?
H23B C23A H23C 109.5 . . ?
C22A C24A H24A 109.5 . . ?
C22A C24A H24B 109.5 . . ?
C22A C24A H24C 109.5 . . ?
H24A C24A H24B 109.5 . . ?
H24A C24A H24C 109.5 . . ?
H24B C24A H24C 109.5 . . ?
C17A C25A H25A 107.4 . . ?
C17A C25A C26A 112.6(9) . . ?
C17A C25A C27A 111.5(11) . . ?
C26A C25A H25A 107.4 . . ?
C27A C25A H25A 107.4 . . ?
C27A C25A C26A 110.4(11) . . ?
C25A C26A H26A 109.5 . . ?
C25A C26A H26B 109.5 . . ?
C25A C26A H26C 109.5 . . ?
H26A C26A H26B 109.5 . . ?
H26A C26A H26C 109.5 . . ?
H26B C26A H26C 109.5 . . ?
C25A C27A H27A 109.5 . . ?
C25A C27A H27B 109.5 . . ?
C25A C27A H27C 109.5 . . ?
H27A C27A H27B 109.5 . . ?
H27A C27A H27C 109.5 . . ?
H27B C27A H27C 109.5 . . ?
Zr C32A H32A 118.9 . . ?
C28A C32A Zr 74.5(5) . . ?
C28A C32A H32A 126.0 . . ?
C28A C32A C31A 108.0 . . ?
C31A C32A Zr 72.4(5) . . ?
C31A C32A H32A 126.0 . . ?
Zr C28A H28A 120.7 . . ?
C32A C28A Zr 71.3(5) . . ?
C32A C28A H28A 126.0 . . ?
C32A C28A C29A 108.0 . . ?
C29A C28A Zr 73.8(5) . . ?
C29A C28A H28A 126.0 . . ?
Zr C29A H29A 121.4 . . ?
C28A C29A Zr 72.5(5) . . ?
C28A C29A H29A 126.0 . . ?
C30A C29A Zr 71.9(5) . . ?
C30A C29A C28A 108.0 . . ?
C30A C29A H29A 126.0 . . ?
Zr C30A H30A 120.1 . . ?
C29A C30A Zr 74.3(5) . . ?
C29A C30A H30A 126.0 . . ?
C29A C30A C31A 108.0 . . ?
C31A C30A Zr 71.4(5) . . ?
C31A C30A H30A 126.0 . . ?
Zr C31A H31A 118.6 . . ?
C32A C31A Zr 73.1(5) . . ?
C32A C31A C30A 108.0 . . ?
C32A C31A H31A 126.0 . . ?
C30A C31A Zr 74.3(5) . . ?
C30A C31A H31A 126.0 . . ?
C10 C11B H11D 109.5 . . ?
C10 C11B H11E 109.5 . . ?
C10 C11B H11F 109.5 . . ?
H11D C11B H11E 109.5 . . ?
H11D C11B H11F 109.5 . . ?
H11E C11B H11F 109.5 . . ?
C10 C12B H12D 109.5 . . ?
C10 C12B H12E 109.5 . . ?
C10 C12B H12F 109.5 . . ?
H12D C12B H12E 109.5 . . ?
H12D C12B H12F 109.5 . . ?
H12E C12B H12F 109.5 . . ?
N2 C16B C21B 114.3(6) . . ?
N2 C16B C17B 125.4(6) . . ?
C21B C16B C17B 120.0 . . ?
C16B C21B C22B 125.3(9) . . ?
C20B C21B C16B 120.0 . . ?
C20B C21B C22B 114.7(9) . . ?
C21B C20B H20B 120.0 . . ?
C21B C20B C19B 120.0 . . ?
C19B C20B H20B 120.0 . . ?
C20B C19B H19B 120.0 . . ?
C20B C19B C18B 120.0 . . ?
C18B C19B H19B 120.0 . . ?
C19B C18B H18B 120.0 . . ?
C17B C18B C19B 120.0 . . ?
C17B C18B H18B 120.0 . . ?
C16B C17B C25B 118.8(8) . . ?
C18B C17B C16B 120.0 . . ?
C18B C17B C25B 121.2(8) . . ?
C21B C22B H22B 103.2 . . ?
C21B C22B C23B 113.1(13) . . ?
C21B C22B C24B 121.3(14) . . ?
C23B C22B H22B 103.2 . . ?
C24B C22B H22B 103.2 . . ?
C24B C22B C23B 110.4(16) . . ?
C22B C23B H23D 109.5 . . ?
C22B C23B H23E 109.5 . . ?
C22B C23B H23F 109.5 . . ?
H23D C23B H23E 109.5 . . ?
H23D C23B H23F 109.5 . . ?
H23E C23B H23F 109.5 . . ?
C22B C24B H24D 109.5 . . ?
C22B C24B H24E 109.5 . . ?
C22B C24B H24F 109.5 . . ?
H24D C24B H24E 109.5 . . ?
H24D C24B H24F 109.5 . . ?
H24E C24B H24F 109.5 . . ?
C17B C25B H25B 108.3 . . ?
C17B C25B C26B 108.5(13) . . ?
C17B C25B C27B 114.2(13) . . ?
C26B C25B H25B 108.3 . . ?
C27B C25B H25B 108.3 . . ?
C27B C25B C26B 109.2(14) . . ?
C25B C26B H26D 109.5 . . ?
C25B C26B H26E 109.5 . . ?
C25B C26B H26F 109.5 . . ?
H26D C26B H26E 109.5 . . ?
H26D C26B H26F 109.5 . . ?
H26E C26B H26F 109.5 . . ?
C25B C27B H27D 109.5 . . ?
C25B C27B H27E 109.5 . . ?
C25B C27B H27F 109.5 . . ?
H27D C27B H27E 109.5 . . ?
H27D C27B H27F 109.5 . . ?
H27E C27B H27F 109.5 . . ?
Zr C37B H37B 120.8 . . ?
C33B C37B Zr 72.7(5) . . ?
C33B C37B H37B 126.0 . . ?
C33B C37B C36B 108.0 . . ?
C36B C37B Zr 72.2(5) . . ?
C36B C37B H37B 126.0 . . ?
Zr C33B H33B 120.3 . . ?
C37B C33B Zr 73.8(5) . . ?
C37B C33B H33B 126.0 . . ?
C37B C33B C34B 108.0 . . ?
C34B C33B Zr 71.7(5) . . ?
C34B C33B H33B 126.0 . . ?
Zr C34B H34B 118.8 . . ?
C33B C34B Zr 74.4(5) . . ?
C33B C34B H34B 126.0 . . ?
C35B C34B Zr 72.6(5) . . ?
C35B C34B C33B 108.0 . . ?
C35B C34B H34B 126.0 . . ?
Zr C35B H35B 118.5 . . ?
C34B C35B Zr 73.2(5) . . ?
C34B C35B H35B 126.0 . . ?
C36B C35B Zr 74.2(5) . . ?
C36B C35B C34B 108.0 . . ?
C36B C35B H35B 126.0 . . ?
Zr C36B H36B 119.8 . . ?
C37B C36B Zr 74.2(5) . . ?
C37B C36B H36B 126.0 . . ?
C35B C36B Zr 71.8(5) . . ?
C35B C36B C37B 108.0 . . ?
C35B C36B H36B 126.0 . . ?
Zr C37A H37A 118.7 . . ?
C33A C37A Zr 70.7(5) . . ?
C33A C37A H37A 126.0 . . ?
C36A C37A Zr 76.4(5) . . ?
C36A C37A H37A 126.0 . . ?
C36A C37A C33A 108.0 . . ?
Zr C33A H33A 115.2 . . ?
C37A C33A Zr 77.3(5) . . ?
C37A C33A H33A 126.0 . . ?
C34A C33A Zr 73.7(5) . . ?
C34A C33A C37A 108.0 . . ?
C34A C33A H33A 126.0 . . ?
Zr C34A H34A 115.2 . . ?
C33A C34A Zr 73.7(5) . . ?
C33A C34A H34A 126.0 . . ?
C33A C34A C35A 108.0 . . ?
C35A C34A Zr 77.3(5) . . ?
C35A C34A H34A 126.0 . . ?
Zr C35A H35A 118.7 . . ?
C34A C35A Zr 70.7(5) . . ?
C34A C35A H35A 126.0 . . ?
C34A C35A C36A 108.0 . . ?
C36A C35A Zr 76.4(4) . . ?
C36A C35A H35A 126.0 . . ?
Zr C36A H36A 120.9 . . ?
C37A C36A Zr 72.4(5) . . ?
C37A C36A C35A 108.0 . . ?
C37A C36A H36A 126.0 . . ?
C35A C36A Zr 72.4(4) . . ?
C35A C36A H36A 126.0 . . ?
H38D C38A H38E 109.5 . . ?
H38D C38A H38F 109.5 . . ?
H38E C38A H38F 109.5 . . ?
C39A C38A H38D 109.5 . . ?
C39A C38A H38E 109.5 . . ?
C39A C38A H38F 109.5 . . ?
C44A C39A C38A 112(2) . . ?
C44A C39A C40A 120.0 . . ?
C40A C39A C38A 128(2) . . ?
C39A C44A H44A 120.0 . . ?
C39A C44A C43A 120.0 . . ?
C43A C44A H44A 120.0 . . ?
C44A C43A H43A 120.0 . . ?
C44A C43A C42A 120.0 . . ?
C42A C43A H43A 120.0 . . ?
C43A C42A H42D 120.0 . . ?
C43A C42A C41A 120.0 . . ?
C41A C42A H42D 120.0 . . ?
C42A C41A H41C 120.0 . . ?
C42A C41A C40A 120.0 . . ?
C40A C41A H41C 120.0 . . ?
C39A C40A H40C 120.0 . . ?
C41A C40A C39A 120.0 . . ?
C41A C40A H40C 120.0 . . ?
Zr C32B H32B 118.2 . . ?
C28B C32B Zr 76.5(6) . . ?
C28B C32B H32B 126.0 . . ?
C28B C32B C31B 108.0 . . ?
C31B C32B Zr 71.2(6) . . ?
C31B C32B H32B 126.0 . . ?
Zr C28B H28B 120.5 . . ?
C32B C28B Zr 72.3(6) . . ?
C32B C28B H28B 126.0 . . ?
C29B C28B Zr 73.0(6) . . ?
C29B C28B C32B 108.0 . . ?
C29B C28B H28B 126.0 . . ?
Zr C29B H29B 118.9 . . ?
C28B C29B Zr 75.9(6) . . ?
C28B C29B H29B 126.0 . . ?
C28B C29B C30B 108.0 . . ?
C30B C29B Zr 71.0(6) . . ?
C30B C29B H29B 126.0 . . ?
Zr C30B H30B 115.6 . . ?
C29B C30B Zr 77.2(6) . . ?
C29B C30B H30B 126.0 . . ?
C31B C30B Zr 73.4(6) . . ?
C31B C30B C29B 108.0 . . ?
C31B C30B H30B 126.0 . . ?
Zr C31B H31B 115.2 . . ?
C32B C31B Zr 76.8(6) . . ?
C32B C31B H31B 126.0 . . ?
C30B C31B Zr 74.2(6) . . ?
C30B C31B C32B 108.0 . . ?
C30B C31B H31B 126.0 . . ?
H38G C38B H38H 109.5 . . ?
H38G C38B H38I 109.5 . . ?
H38H C38B H38I 109.5 . . ?
C39B C38B H38G 109.5 . . ?
C39B C38B H38H 109.5 . . ?
C39B C38B H38I 109.5 . . ?
C39B C40B H40D 120.0 . . ?
C39B C40B C41B 120.0 . . ?
C41B C40B H40D 120.0 . . ?
C40B C39B C38B 119(3) . . ?
C40B C39B C44B 120.0 . . ?
C44B C39B C38B 121(3) . . ?
C39B C44B H44B 120.0 . . ?
C39B C44B C43B 120.0 . . ?
C43B C44B H44B 120.0 . . ?
C44B C43B H43B 120.0 . . ?
C42B C43B C44B 120.0 . . ?
C42B C43B H43B 120.0 . . ?
C43B C42B H42E 120.0 . . ?
C41B C42B C43B 120.0 . . ?
C41B C42B H42E 120.0 . . ?
C40B C41B H41D 120.0 . . ?
C42B C41B C40B 120.0 . . ?
C42B C41B H41D 120.0 . . ?
H38A C38C H38B 109.5 . . ?
H38A C38C H38C 109.5 . . ?
H38B C38C H38C 109.5 . . ?
C39C C38C H38A 109.5 . . ?
C39C C38C H38B 109.5 . . ?
C39C C38C H38C 109.5 . . ?
C38C C39C H39A 107.6 . . ?
C38C C39C H39B 107.6 . . ?
C38C C39C C40C 119(3) . . ?
H39A C39C H39B 107.0 . . ?
C40C C39C H39A 107.6 . . ?
C40C C39C H39B 107.6 . . ?
C39C C40C H40A 108.2 . . ?
C39C C40C H40B 108.2 . . ?
H40A C40C H40B 107.4 . . ?
C41C C40C C39C 116(2) . . ?
C41C C40C H40A 108.2 . . ?
C41C C40C H40B 108.2 . . ?
C40C C41C H41A 108.2 . . ?
C40C C41C H41B 108.2 . . ?
C40C C41C C42C 116(2) . . ?
H41A C41C H41B 107.4 . . ?
C42C C41C H41A 108.2 . . ?
C42C C41C H41B 108.2 . . ?
C41C C42C H42A 109.5 . . ?
C41C C42C H42B 109.5 . . ?
C41C C42C H42C 109.5 . . ?
H42A C42C H42B 109.5 . . ?
H42A C42C H42C 109.5 . . ?
H42B C42C H42C 109.5 . . ?

loop_
_geom_bond_atom_site_label_1
_geom_bond_atom_site_label_2
_geom_bond_distance
_geom_bond_site_symmetry_2
_geom_bond_publ_flag
Au Au 2.6989(4) 2_766 ?
Au N1 2.029(4) . ?
Au N2 2.036(4) 2_766 ?
Zr Cl 2.404(2) . ?
Zr C3 2.236(6) . ?
Zr C32A 2.396(12) . ?
Zr C28A 2.438(11) . ?
Zr C29A 2.455(12) . ?
Zr C30A 2.425(13) . ?
Zr C31A 2.388(14) . ?
Zr C37B 2.471(12) . ?
Zr C33B 2.457(13) . ?
Zr C34B 2.422(13) . ?
Zr C35B 2.415(13) . ?
Zr C36B 2.445(14) . ?
N1 C1 1.332(7) . ?
N1 C4 1.439(6) . ?
N2 C1 1.324(7) . ?
N2 C16A 1.519(7) . ?
N2 C16B 1.355(8) . ?
C1 C2 1.455(7) . ?
C2 C3 1.193(8) . ?
C4 C5 1.397(7) . ?
C4 C9 1.401(7) . ?
C5 C6 1.406(8) . ?
C5 C13 1.513(8) . ?
C6 H6 0.9500 . ?
C6 C7 1.361(9) . ?
C7 H7 0.9500 . ?
C7 C8 1.381(9) . ?
C8 H8 0.9500 . ?
C8 C9 1.396(8) . ?
C9 C10 1.533(8) . ?
C10 H10A 1.0000 . ?
C10 H10 1.0000 . ?
C10 C11A 1.566(19) . ?
C10 C12A 1.570(17) . ?
C10 C11B 1.466(17) . ?
C10 C12B 1.526(14) . ?
C13 H13 1.0000 . ?
C13 C14 1.511(10) . ?
C13 C15 1.541(10) . ?
C14 H14A 0.9800 . ?
C14 H14B 0.9800 . ?
C14 H14C 0.9800 . ?
C15 H15A 0.9800 . ?
C15 H15B 0.9800 . ?
C15 H15C 0.9800 . ?
C11A H11A 0.9800 . ?
C11A H11B 0.9800 . ?
C11A H11C 0.9800 . ?
C12A H12A 0.9800 . ?
C12A H12B 0.9800 . ?
C12A H12C 0.9800 . ?
C16A C21A 1.3900 . ?
C16A C17A 1.3900 . ?
C21A C20A 1.3900 . ?
C21A C22A 1.524(8) . ?
C20A H20A 0.9500 . ?
C20A C19A 1.3900 . ?
C19A H19A 0.9500 . ?
C19A C18A 1.3900 . ?
C18A H18A 0.9500 . ?
C18A C17A 1.3900 . ?
C17A C25A 1.526(8) . ?
C22A H22A 1.0000 . ?
C22A C23A 1.533(7) . ?
C22A C24A 1.532(7) . ?
C23A H23A 0.9800 . ?
C23A H23B 0.9800 . ?
C23A H23C 0.9800 . ?
C24A H24A 0.9800 . ?
C24A H24B 0.9800 . ?
C24A H24C 0.9800 . ?
C25A H25A 1.0000 . ?
C25A C26A 1.536(7) . ?
C25A C27A 1.534(7) . ?
C26A H26A 0.9800 . ?
C26A H26B 0.9800 . ?
C26A H26C 0.9800 . ?
C27A H27A 0.9800 . ?
C27A H27B 0.9800 . ?
C27A H27C 0.9800 . ?
C32A H32A 0.9500 . ?
C32A C28A 1.4200 . ?
C32A C31A 1.4200 . ?
C28A H28A 0.9500 . ?
C28A C29A 1.4200 . ?
C29A H29A 0.9500 . ?
C29A C30A 1.4200 . ?
C30A H30A 0.9500 . ?
C30A C31A 1.4200 . ?
C31A H31A 0.9500 . ?
C11B H11D 0.9800 . ?
C11B H11E 0.9800 . ?
C11B H11F 0.9800 . ?
C12B H12D 0.9800 . ?
C12B H12E 0.9800 . ?
C12B H12F 0.9800 . ?
C16B C21B 1.3900 . ?
C16B C17B 1.3900 . ?
C21B C20B 1.3900 . ?
C21B C22B 1.529(8) . ?
C20B H20B 0.9500 . ?
C20B C19B 1.3900 . ?
C19B H19B 0.9500 . ?
C19B C18B 1.3900 . ?
C18B H18B 0.9500 . ?
C18B C17B 1.3900 . ?
C17B C25B 1.523(8) . ?
C22B H22B 1.0000 . ?
C22B C23B 1.535(7) . ?
C22B C24B 1.534(7) . ?
C23B H23D 0.9800 . ?
C23B H23E 0.9800 . ?
C23B H23F 0.9800 . ?
C24B H24D 0.9800 . ?
C24B H24E 0.9800 . ?
C24B H24F 0.9800 . ?
C25B H25B 1.0000 . ?
C25B C26B 1.533(7) . ?
C25B C27B 1.531(7) . ?
C26B H26D 0.9800 . ?
C26B H26E 0.9800 . ?
C26B H26F 0.9800 . ?
C27B H27D 0.9800 . ?
C27B H27E 0.9800 . ?
C27B H27F 0.9800 . ?
C37B H37B 0.9500 . ?
C37B C33B 1.4200 . ?
C37B C36B 1.4200 . ?
C33B H33B 0.9500 . ?
C33B C34B 1.4200 . ?
C34B H34B 0.9500 . ?
C34B C35B 1.4200 . ?
C35B H35B 0.9500 . ?
C35B C36B 1.4200 . ?
C36B H36B 0.9500 . ?
C37A H37A 0.9500 . ?
C37A C33A 1.4200 . ?
C37A C36A 1.4200 . ?
C33A H33A 0.9500 . ?
C33A C34A 1.4200 . ?
C34A H34A 0.9500 . ?
C34A C35A 1.4200 . ?
C35A H35A 0.9500 . ?
C35A C36A 1.4200 . ?
C36A H36A 0.9500 . ?
C38A H38D 0.9800 . ?
C38A H38E 0.9800 . ?
C38A H38F 0.9800 . ?
C38A C39A 1.39(5) . ?
C39A C44A 1.3900 . ?
C39A C40A 1.3900 . ?
C44A H44A 0.9500 . ?
C44A C43A 1.3900 . ?
C43A H43A 0.9500 . ?
C43A C42A 1.3900 . ?
C42A H42D 0.9500 . ?
C42A C41A 1.3900 . ?
C41A H41C 0.9500 . ?
C41A C40A 1.3900 . ?
C40A H40C 0.9500 . ?
C32B H32B 0.9500 . ?
C32B C28B 1.4200 . ?
C32B C31B 1.4200 . ?
C28B H28B 0.9500 . ?
C28B C29B 1.4200 . ?
C29B H29B 0.9500 . ?
C29B C30B 1.4200 . ?
C30B H30B 0.9500 . ?
C30B C31B 1.4200 . ?
C31B H31B 0.9500 . ?
C38B H38G 0.9800 . ?
C38B H38H 0.9800 . ?
C38B H38I 0.9800 . ?
C38B C39B 1.45(4) . ?
C40B H40D 0.9500 . ?
C40B C39B 1.3900 . ?
C40B C41B 1.3900 . ?
C39B C44B 1.3900 . ?
C44B H44B 0.9500 . ?
C44B C43B 1.3900 . ?
C43B H43B 0.9500 . ?
C43B C42B 1.3900 . ?
C42B H42E 0.9500 . ?
C42B C41B 1.3900 . ?
C41B H41D 0.9500 . ?
C38C H38A 0.9800 . ?
C38C H38B 0.9800 . ?
C38C H38C 0.9800 . ?
C38C C39C 1.449(16) . ?
C39C H39A 0.9900 . ?
C39C H39B 0.9900 . ?
C39C C40C 1.450(16) . ?
C40C H40A 0.9900 . ?
C40C H40B 0.9900 . ?
C40C C41C 1.449(16) . ?
C41C H41A 0.9900 . ?
C41C H41B 0.9900 . ?
C41C C42C 1.450(16) . ?
C42C H42A 0.9800 . ?
C42C H42B 0.9800 . ?
C42C H42C 0.9800 . ?

loop_
_geom_torsion_atom_site_label_1
_geom_torsion_atom_site_label_2
_geom_torsion_atom_site_label_3
_geom_torsion_atom_site_label_4
_geom_torsion
_geom_torsion_site_symmetry_1
_geom_torsion_site_symmetry_2
_geom_torsion_site_symmetry_3
_geom_torsion_site_symmetry_4
_geom_torsion_publ_flag
Au N1 C1 N2 -0.7(7) . . . . ?
Au N1 C1 C2 -179.9(3) . . . . ?
Au N1 C4 C5 -99.6(5) . . . . ?
Au N1 C4 C9 78.2(5) . . . . ?
Au N2 C1 N1 0.5(7) 2_766 . . . ?
Au N2 C1 C2 179.7(4) 2_766 . . . ?
Au N2 C16A C21A 88.5(6) 2_766 . . . ?
Au N2 C16A C17A -89.6(5) 2_766 . . . ?
Au N2 C16B C21B 95.2(6) 2_766 . . . ?
Au N2 C16B C17B -78.5(8) 2_766 . . . ?
Zr C32A C28A C29A -65.2(5) . . . . ?
Zr C32A C31A C30A 66.6(5) . . . . ?
Zr C28A C29A C30A -63.6(5) . . . . ?
Zr C29A C30A C31A -63.9(5) . . . . ?
Zr C30A C31A C32A -65.8(4) . . . . ?
Zr C37B C33B C34B -64.0(5) . . . . ?
Zr C37B C36B C35B 64.4(5) . . . . ?
Zr C33B C34B C35B -65.4(5) . . . . ?
Zr C34B C35B C36B -66.6(5) . . . . ?
Zr C35B C36B C37B -66.0(5) . . . . ?
Zr C37A C33A C34A -68.0(5) . . . . ?
Zr C37A C36A C35A 64.2(4) . . . . ?
Zr C33A C34A C35A -70.4(5) . . . . ?
Zr C34A C35A C36A -67.9(4) . . . . ?
Zr C35A C36A C37A -64.2(5) . . . . ?
Zr C32B C28B C29B -64.8(6) . . . . ?
Zr C32B C31B C30B 68.3(6) . . . . ?
Zr C28B C29B C30B -64.3(6) . . . . ?
Zr C29B C30B C31B -67.5(6) . . . . ?
Zr C30B C31B C32B -70.1(6) . . . . ?
N1 C4 C5 C6 178.6(5) . . . . ?
N1 C4 C5 C13 1.7(8) . . . . ?
N1 C4 C9 C8 -178.7(5) . . . . ?
N1 C4 C9 C10 3.6(8) . . . . ?
N2 C16A C21A C20A -178.0(7) . . . . ?
N2 C16A C21A C22A -3.2(9) . . . . ?
N2 C16A C17A C18A 178.1(7) . . . . ?
N2 C16A C17A C25A -5.7(8) . . . . ?
N2 C16B C21B C20B -174.1(9) . . . . ?
N2 C16B C21B C22B 8.2(11) . . . . ?
N2 C16B C17B C18B 173.4(10) . . . . ?
N2 C16B C17B C25B -5.5(11) . . . . ?
C1 N1 C4 C5 80.9(6) . . . . ?
C1 N1 C4 C9 -101.3(6) . . . . ?
C1 N2 C16A C21A -79.9(7) . . . . ?
C1 N2 C16A C17A 102.0(6) . . . . ?
C1 N2 C16B C21B -86.6(7) . . . . ?
C1 N2 C16B C17B 99.7(8) . . . . ?
C4 N1 C1 N2 178.8(5) . . . . ?
C4 N1 C1 C2 -0.4(7) . . . . ?
C4 C5 C6 C7 -0.2(10) . . . . ?
C4 C5 C13 C14 90.5(7) . . . . ?
C4 C5 C13 C15 -144.8(6) . . . . ?
C4 C9 C10 C11A -125.8(9) . . . . ?
C4 C9 C10 C12A 118.8(9) . . . . ?
C4 C9 C10 C11B -148.2(9) . . . . ?
C4 C9 C10 C12B 80.8(9) . . . . ?
C5 C4 C9 C8 -0.9(9) . . . . ?
C5 C4 C9 C10 -178.6(5) . . . . ?
C5 C6 C7 C8 -0.2(11) . . . . ?
C6 C5 C13 C14 -86.3(8) . . . . ?
C6 C5 C13 C15 38.4(8) . . . . ?
C6 C7 C8 C9 0.1(11) . . . . ?
C7 C8 C9 C4 0.5(10) . . . . ?
C7 C8 C9 C10 178.2(6) . . . . ?
C8 C9 C10 C11A 56.6(10) . . . . ?
C8 C9 C10 C12A -58.8(10) . . . . ?
C8 C9 C10 C11B 34.2(11) . . . . ?
C8 C9 C10 C12B -96.8(9) . . . . ?
C9 C4 C5 C6 0.8(8) . . . . ?
C9 C4 C5 C13 -176.1(6) . . . . ?
C13 C5 C6 C7 176.7(6) . . . . ?
C16A N2 C1 N1 167.9(5) . . . . ?
C16A N2 C1 C2 -12.8(7) . . . . ?
C16A C21A C20A C19A 0.0 . . . . ?
C16A C21A C22A C23A -126.0(13) . . . . ?
C16A C21A C22A C24A 119.5(13) . . . . ?
C16A C17A C25A C26A -109.4(10) . . . . ?
C16A C17A C25A C27A 125.9(11) . . . . ?
C21A C16A C17A C18A 0.0 . . . . ?
C21A C16A C17A C25A 176.1(8) . . . . ?
C21A C20A C19A C18A 0.0 . . . . ?
C20A C21A C22A C23A 48.9(15) . . . . ?
C20A C21A C22A C24A -65.6(14) . . . . ?
C20A C19A C18A C17A 0.0 . . . . ?
C19A C18A C17A C16A 0.0 . . . . ?
C19A C18A C17A C25A -176.2(8) . . . . ?
C18A C17A C25A C26A 66.8(11) . . . . ?
C18A C17A C25A C27A -58.0(12) . . . . ?
C17A C16A C21A C20A 0.0 . . . . ?
C17A C16A C21A C22A 174.8(9) . . . . ?
C22A C21A C20A C19A -174.8(9) . . . . ?
C32A C28A C29A Zr 63.6(5) . . . . ?
C32A C28A C29A C30A 0.0 . . . . ?
C28A C32A C31A Zr -66.6(5) . . . . ?
C28A C32A C31A C30A 0.0 . . . . ?
C28A C29A C30A Zr 63.9(5) . . . . ?
C28A C29A C30A C31A 0.0 . . . . ?
C29A C30A C31A Zr 65.8(4) . . . . ?
C29A C30A C31A C32A 0.0 . . . . ?
C31A C32A C28A Zr 65.2(5) . . . . ?
C31A C32A C28A C29A 0.0 . . . . ?
C16B N2 C1 N1 -177.6(6) . . . . ?
C16B N2 C1 C2 1.6(8) . . . . ?
C16B C21B C20B C19B 0.0 . . . . ?
C16B C21B C22B C23B -109.8(17) . . . . ?
C16B C21B C22B C24B 115.6(17) . . . . ?
C16B C17B C25B C26B -98.9(14) . . . . ?
C16B C17B C25B C27B 139.1(13) . . . . ?
C21B C16B C17B C18B 0.0 . . . . ?
C21B C16B C17B C25B -178.9(10) . . . . ?
C21B C20B C19B C18B 0.0 . . . . ?
C20B C21B C22B C23B 72.4(17) . . . . ?
C20B C21B C22B C24B -62.2(18) . . . . ?
C20B C19B C18B C17B 0.0 . . . . ?
C19B C18B C17B C16B 0.0 . . . . ?
C19B C18B C17B C25B 178.8(10) . . . . ?
C18B C17B C25B C26B 82.3(14) . . . . ?
C18B C17B C25B C27B -39.8(16) . . . . ?
C17B C16B C21B C20B 0.0 . . . . ?
C17B C16B C21B C22B -177.7(12) . . . . ?
C22B C21B C20B C19B 177.9(11) . . . . ?
C37B C33B C34B Zr 65.4(5) . . . . ?
C37B C33B C34B C35B 0.0 . . . . ?
C33B C37B C36B Zr -64.4(5) . . . . ?
C33B C37B C36B C35B 0.0 . . . . ?
C33B C34B C35B Zr 66.6(5) . . . . ?
C33B C34B C35B C36B 0.0 . . . . ?
C34B C35B C36B Zr 66.0(5) . . . . ?
C34B C35B C36B C37B 0.0 . . . . ?
C36B C37B C33B Zr 64.0(5) . . . . ?
C36B C37B C33B C34B 0.0 . . . . ?
C37A C33A C34A Zr 70.4(5) . . . . ?
C37A C33A C34A C35A 0.0 . . . . ?
C33A C37A C36A Zr -64.2(4) . . . . ?
C33A C37A C36A C35A 0.0 . . . . ?
C33A C34A C35A Zr 67.9(4) . . . . ?
C33A C34A C35A C36A 0.0 . . . . ?
C34A C35A C36A Zr 64.2(5) . . . . ?
C34A C35A C36A C37A 0.0 . . . . ?
C36A C37A C33A Zr 68.0(5) . . . . ?
C36A C37A C33A C34A 0.0 . . . . ?
C38A C39A C44A C43A -179(3) . . . . ?
C38A C39A C40A C41A 178(3) . . . . ?
C39A C44A C43A C42A 0.0 . . . . ?
C44A C39A C40A C41A 0.0 . . . . ?
C44A C43A C42A C41A 0.0 . . . . ?
C43A C42A C41A C40A 0.0 . . . . ?
C42A C41A C40A C39A 0.0 . . . . ?
C40A C39A C44A C43A 0.0 . . . . ?
C32B C28B C29B Zr 64.3(6) . . . . ?
C32B C28B C29B C30B 0.0 . . . . ?
C28B C32B C31B Zr -68.3(6) . . . . ?
C28B C32B C31B C30B 0.0 . . . . ?
C28B C29B C30B Zr 67.5(6) . . . . ?
C28B C29B C30B C31B 0.0 . . . . ?
C29B C30B C31B Zr 70.1(6) . . . . ?
C29B C30B C31B C32B 0.0 . . . . ?
C31B C32B C28B Zr 64.8(6) . . . . ?
C31B C32B C28B C29B 0.0 . . . . ?
C38B C39B C44B C43B -178(3) . . . . ?
C40B C39B C44B C43B 0.0 . . . . ?
C39B C40B C41B C42B 0.0 . . . . ?
C39B C44B C43B C42B 0.0 . . . . ?
C44B C43B C42B C41B 0.0 . . . . ?
C43B C42B C41B C40B 0.0 . . . . ?
C41B C40B C39B C38B 178(3) . . . . ?
C41B C40B C39B C44B 0.0 . . . . ?
C38C C39C C40C C41C 69(4) . . . . ?
C39C C40C C41C C42C 177(2) . . . . ?
